data_4119307
loop_
_publ_author_name
'Luke A. Wilkinson'
'Laura McNeill'
'Anthony J. H. M. Meijer'
'Nathan J. Patmore'

_publ_section_title
;
 Mixed Valency in Hydrogen Bonded 'Dimers of Dimers'
;
_journal_name_full 'Journal of the American Chemical Society'
_journal_page_first 1723
_journal_page_last 1726
_journal_paper_doi 10.1021/ja312176x
_journal_volume 135
_journal_year 2013
_chemical_formula_moiety 'C56 H84 Mo2 N2 O10 S2, 2(C2 H6 O S)'
_chemical_formula_sum 'C60 H96 Mo2 N2 O12 S4'
_chemical_formula_weight 1357.51
_chemical_name_systematic
;
 ?
;
_space_group_IT_number 2
_symmetry_cell_setting triclinic
_symmetry_space_group_name_Hall '-P 1'
_symmetry_space_group_name_H-M 'P -1'
_atom_sites_solution_hydrogens geom
_atom_sites_solution_primary direct
_atom_sites_solution_secondary difmap
_audit_creation_method SHELXL-97
_cell_angle_alpha 96.497(2)
_cell_angle_beta 107.341(2)
_cell_angle_gamma 103.535(2)
_cell_formula_units_Z 2
_cell_length_a 13.5032(4)
_cell_length_b 14.9415(5)
_cell_length_c 17.9245(6)
_cell_measurement_reflns_used 6797
_cell_measurement_temperature 100(2)
_cell_measurement_theta_max 25.000
_cell_measurement_theta_min 2.352
_cell_volume 3290.33(19)
_computing_cell_refinement 'Bruker SMART'
_computing_data_collection 'Bruker SMART'
_computing_data_reduction 'Bruker SAINT'
_computing_molecular_graphics 'Bruker SHELXTL'
_computing_publication_material 'Bruker SHELXTL'
_computing_structure_refinement 'SHELXL-97 (Sheldrick, 1997)'
_computing_structure_solution 'Bruker SHELXTL'
_diffrn_ambient_temperature 100(2)
_diffrn_measured_fraction_theta_full 0.987
_diffrn_measured_fraction_theta_max 0.981
_diffrn_measurement_device_type 'CCD area detector'
_diffrn_measurement_method 'phi and omega scans'
_diffrn_radiation_monochromator graphite
_diffrn_radiation_source 'fine-focus sealed tube'
_diffrn_radiation_type MoK\a
_diffrn_radiation_wavelength 0.71073
_diffrn_reflns_av_R_equivalents 0.0628
_diffrn_reflns_av_sigmaI/netI 0.0789
_diffrn_reflns_limit_h_max 16
_diffrn_reflns_limit_h_min -16
_diffrn_reflns_limit_k_max 17
_diffrn_reflns_limit_k_min -17
_diffrn_reflns_limit_l_max 21
_diffrn_reflns_limit_l_min -21
_diffrn_reflns_number 34287
_diffrn_reflns_theta_full 25.00
_diffrn_reflns_theta_max 25.12
_diffrn_reflns_theta_min 1.43
_exptl_absorpt_coefficient_mu 0.566
_exptl_absorpt_correction_T_max 0.9508
_exptl_absorpt_correction_T_min 0.8266
_exptl_absorpt_correction_type multi-scan
_exptl_absorpt_process_details sadabs
_exptl_crystal_colour red
_exptl_crystal_density_diffrn 1.370
_exptl_crystal_description block
_exptl_crystal_F_000 1428
_exptl_crystal_size_max 0.35
_exptl_crystal_size_mid 0.32
_exptl_crystal_size_min 0.09
_refine_diff_density_max 1.209
_refine_diff_density_min -1.930
_refine_diff_density_rms 0.126
_refine_ls_extinction_method none
_refine_ls_goodness_of_fit_ref 1.033
_refine_ls_hydrogen_treatment constr
_refine_ls_matrix_type full
_refine_ls_number_parameters 740
_refine_ls_number_reflns 11518
_refine_ls_number_restraints 145
_refine_ls_restrained_S_all 1.037
_refine_ls_R_factor_all 0.1279
_refine_ls_R_factor_gt 0.0674
_refine_ls_shift/su_max 0.000
_refine_ls_shift/su_mean 0.000
_refine_ls_structure_factor_coef Fsqd
_refine_ls_weighting_details 'calc w=1/[\s^2^(Fo^2^)+(0.0781P)^2^+21.0551P] where P=(Fo^2^+2Fc^2^)/3'
_refine_ls_weighting_scheme calc
_refine_ls_wR_factor_gt 0.1625
_refine_ls_wR_factor_ref 0.2072
_reflns_number_gt 7049
_reflns_number_total 11518
_reflns_threshold_expression >2sigma(I)
_cod_data_source_file ja312176x_si_002_1.cif
_cod_data_source_block 2(DMSO)2.2DMSO
_cod_original_cell_volume 3290.33(18)
_cod_database_code 4119307

loop_
_symmetry_equiv_pos_as_xyz
'x, y, z'
'-x, -y, -z'

loop_
_atom_site_label
_atom_site_type_symbol
_atom_site_fract_x
_atom_site_fract_y
_atom_site_fract_z
_atom_site_U_iso_or_equiv
_atom_site_adp_type
_atom_site_occupancy
_atom_site_symmetry_multiplicity
_atom_site_calc_flag
_atom_site_refinement_flags
_atom_site_disorder_assembly
_atom_site_disorder_group
C1 C 0.2790(6) 0.3287(5) 0.1129(4) 0.0291(16) Uani 1 1 d . . .
C2 C 0.1847(6) 0.3400(5) 0.0480(4) 0.0304(16) Uani 1 1 d . A .
C3 C 0.1997(7) 0.3853(5) -0.0131(5) 0.0387(19) Uani 1 1 d . A .
C4 C 0.1078(8) 0.3890(6) -0.0733(5) 0.050(2) Uani 1 1 d . A .
H4 H 0.1172 0.4195 -0.1155 0.060 Uiso 1 1 calc R . .
C5 C 0.0043(8) 0.3503(7) -0.0742(5) 0.055(3) Uani 1 1 d . . .
C6 C -0.0087(7) 0.3044(6) -0.0137(5) 0.049(2) Uani 1 1 d . B .
H6 H -0.0798 0.2756 -0.0147 0.059 Uiso 1 1 calc R . .
C7 C 0.0788(6) 0.2990(5) 0.0485(5) 0.0396(19) Uani 1 1 d . . .
C8 C 0.3124(9) 0.4327(7) -0.0144(7) 0.067(2) Uani 1 1 d U . .
H8 H 0.3621 0.4414 0.0415 0.081 Uiso 0.549(10) 1 calc PR A 5
H8A H 0.3584 0.3920 0.0034 0.081 Uiso 0.451(10) 1 d PR A 6
C9 C 0.3497(16) 0.3706(14) -0.0635(12) 0.070(3) Uiso 0.549(10) 1 d PU A 5
H9A H 0.4226 0.4029 -0.0619 0.105 Uiso 0.549(10) 1 calc PR A 5
H9B H 0.3002 0.3548 -0.1187 0.105 Uiso 0.549(10) 1 calc PR A 5
H9C H 0.3509 0.3129 -0.0425 0.105 Uiso 0.549(10) 1 calc PR A 5
C10 C 0.3274(16) 0.5315(13) -0.0331(12) 0.071(3) Uiso 0.549(10) 1 d PU A 5
H10A H 0.3019 0.5695 0.0013 0.106 Uiso 0.549(10) 1 calc PR A 5
H10B H 0.2857 0.5274 -0.0891 0.106 Uiso 0.549(10) 1 calc PR A 5
H10C H 0.4042 0.5607 -0.0236 0.106 Uiso 0.549(10) 1 calc PR A 5
C9A C 0.3134(19) 0.4468(17) -0.0980(14) 0.069(3) Uiso 0.451(10) 1 d PU A 6
H9A1 H 0.2847 0.3858 -0.1347 0.103 Uiso 0.451(10) 1 calc PR A 6
H9A2 H 0.3877 0.4756 -0.0954 0.103 Uiso 0.451(10) 1 calc PR A 6
H9A3 H 0.2684 0.4878 -0.1171 0.103 Uiso 0.451(10) 1 calc PR A 6
C10A C 0.3553(19) 0.5155(16) 0.0390(15) 0.070(3) Uiso 0.451(10) 1 d PU A 6
H10D H 0.4281 0.5452 0.0389 0.105 Uiso 0.451(10) 1 calc PR A 6
H10E H 0.3593 0.5039 0.0924 0.105 Uiso 0.451(10) 1 calc PR A 6
H10F H 0.3094 0.5571 0.0242 0.105 Uiso 0.451(10) 1 calc PR A 6
C11 C -0.1050(14) 0.3515(12) -0.1333(8) 0.054(3) Uiso 0.625(14) 1 d PDU B 7
H11 H -0.1663 0.3163 -0.1181 0.065 Uiso 0.625(14) 1 calc PR B 7
C12 C -0.1169(13) 0.3109(11) -0.2175(8) 0.058(3) Uiso 0.625(14) 1 d PDU B 7
H12A H -0.1099 0.2469 -0.2204 0.087 Uiso 0.625(14) 1 calc PR B 7
H12B H -0.0604 0.3498 -0.2334 0.087 Uiso 0.625(14) 1 calc PR B 7
H12C H -0.1882 0.3095 -0.2535 0.087 Uiso 0.625(14) 1 calc PR B 7
C13 C -0.1048(14) 0.4538(11) -0.1310(10) 0.057(3) Uiso 0.625(14) 1 d PU B 7
H13A H -0.0973 0.4830 -0.0770 0.086 Uiso 0.625(14) 1 calc PR B 7
H13B H -0.1729 0.4569 -0.1687 0.086 Uiso 0.625(14) 1 calc PR B 7
H13C H -0.0441 0.4874 -0.1458 0.086 Uiso 0.625(14) 1 calc PR B 7
C11A C -0.0754(17) 0.3763(14) -0.1503(15) 0.043(6) Uiso 0.375(14) 1 d PD B 8
H11A H -0.0409 0.4046 -0.1876 0.052 Uiso 0.375(14) 1 calc PR B 8
C12A C -0.1661(18) 0.2867(15) -0.1862(16) 0.056(3) Uiso 0.375(14) 1 d PDU B 8
H12D H -0.1378 0.2373 -0.2055 0.084 Uiso 0.375(14) 1 calc PR B 8
H12E H -0.2221 0.2972 -0.2308 0.084 Uiso 0.375(14) 1 calc PR B 8
H12F H -0.1971 0.2672 -0.1457 0.084 Uiso 0.375(14) 1 calc PR B 8
C13A C -0.133(2) 0.4401(16) -0.1086(15) 0.043(6) Uiso 0.375(14) 1 d P B 8
H13D H -0.0811 0.5017 -0.0825 0.064 Uiso 0.375(14) 1 calc PR B 8
H13E H -0.1562 0.4093 -0.0689 0.064 Uiso 0.375(14) 1 calc PR B 8
H13F H -0.1955 0.4479 -0.1492 0.064 Uiso 0.375(14) 1 calc PR B 8
C14 C 0.0567(9) 0.2472(7) 0.1130(7) 0.071(2) Uani 1 1 d U B .
H14 H 0.1283 0.2450 0.1490 0.085 Uiso 1 1 calc R . .
C15 C -0.0110(9) 0.1502(7) 0.0836(7) 0.078(2) Uani 1 1 d U . .
H15A H 0.0219 0.1153 0.0529 0.117 Uiso 1 1 calc R B .
H15B H -0.0830 0.1494 0.0492 0.117 Uiso 1 1 calc R . .
H15C H -0.0174 0.1209 0.1288 0.117 Uiso 1 1 calc R . .
C16 C 0.0106(10) 0.3013(8) 0.1627(7) 0.085(3) Uani 1 1 d U . .
H16A H 0.0572 0.3660 0.1820 0.128 Uiso 1 1 calc R B .
H16B H 0.0064 0.2719 0.2082 0.128 Uiso 1 1 calc R . .
H16C H -0.0620 0.3015 0.1304 0.128 Uiso 1 1 calc R . .
C17 C 0.5800(6) 0.4358(5) 0.2620(4) 0.0301(16) Uani 1 1 d . . .
C18 C 0.6610(7) 0.5296(5) 0.2807(5) 0.0399(19) Uani 1 1 d . . .
C19 C 0.7724(7) 0.5366(6) 0.3073(5) 0.044(2) Uani 1 1 d . . .
C20 C 0.8442(8) 0.6248(7) 0.3234(6) 0.065(3) Uani 1 1 d . . .
H20 H 0.9196 0.6308 0.3413 0.078 Uiso 1 1 calc R . .
C21 C 0.8106(11) 0.7050(7) 0.3146(7) 0.074(3) Uani 1 1 d . . .
C22 C 0.7016(10) 0.6958(7) 0.2901(6) 0.069(3) Uani 1 1 d . . .
H22 H 0.6776 0.7504 0.2850 0.083 Uiso 1 1 calc R . .
C23 C 0.6264(8) 0.6102(6) 0.2726(5) 0.051(2) Uani 1 1 d . . .
C24 C 0.8147(8) 0.4512(7) 0.3191(6) 0.0598(19) Uani 1 1 d U . .
H24 H 0.7510 0.3977 0.3140 0.072 Uiso 1 1 calc R . .
C25 C 0.8590(9) 0.4232(8) 0.2559(6) 0.070(2) Uani 1 1 d U . .
H25A H 0.8841 0.3677 0.2656 0.106 Uiso 1 1 calc R . .
H25B H 0.9198 0.4749 0.2571 0.106 Uiso 1 1 calc R . .
H25C H 0.8024 0.4084 0.2036 0.106 Uiso 1 1 calc R . .
C26 C 0.8954(8) 0.4634(8) 0.4017(6) 0.067(2) Uani 1 1 d U . .
H26A H 0.9195 0.4066 0.4063 0.101 Uiso 1 1 calc R . .
H26B H 0.8611 0.4739 0.4417 0.101 Uiso 1 1 calc R . .
H26C H 0.9577 0.5174 0.4105 0.101 Uiso 1 1 calc R . .
C27 C 0.8927(16) 0.7996(11) 0.3303(11) 0.145(4) Uani 1 1 d U . .
H27 H 0.8459 0.8420 0.3152 0.174 Uiso 1 1 calc R . .
C28 C 0.9555(14) 0.8130(10) 0.2822(11) 0.148(5) Uani 1 1 d U . .
H28A H 0.9098 0.7884 0.2264 0.221 Uiso 1 1 calc R . .
H28B H 1.0111 0.7800 0.2967 0.221 Uiso 1 1 calc R . .
H28C H 0.9902 0.8803 0.2894 0.221 Uiso 1 1 calc R . .
C29 C 0.9490(15) 0.8366(11) 0.4171(11) 0.150(5) Uani 1 1 d U . .
H29A H 0.8963 0.8257 0.4451 0.226 Uiso 1 1 calc R . .
H29B H 0.9836 0.9042 0.4262 0.226 Uiso 1 1 calc R . .
H29C H 1.0040 0.8044 0.4373 0.226 Uiso 1 1 calc R . .
C30 C 0.5061(9) 0.6045(8) 0.2443(6) 0.069(2) Uani 1 1 d U . .
H30 H 0.4654 0.5385 0.2156 0.083 Uiso 1 1 calc R . .
C31 C 0.4674(9) 0.6253(7) 0.3142(6) 0.070(2) Uani 1 1 d U . .
H31A H 0.3901 0.6208 0.2941 0.105 Uiso 1 1 calc R . .
H31B H 0.5079 0.6888 0.3447 0.105 Uiso 1 1 calc R . .
H31C H 0.4792 0.5797 0.3487 0.105 Uiso 1 1 calc R . .
C32 C 0.4765(10) 0.6705(8) 0.1850(7) 0.078(2) Uani 1 1 d U . .
H32A H 0.3985 0.6630 0.1684 0.117 Uiso 1 1 calc R . .
H32B H 0.4966 0.6542 0.1381 0.117 Uiso 1 1 calc R . .
H32C H 0.5158 0.7359 0.2112 0.117 Uiso 1 1 calc R . .
C33 C 0.5417(6) 0.1891(5) 0.3336(5) 0.0352(18) Uani 1 1 d . . .
C34 C 0.5921(7) 0.1308(6) 0.3874(5) 0.0381(18) Uani 1 1 d . . .
C35 C 0.5614(7) 0.0321(6) 0.3622(5) 0.043(2) Uani 1 1 d . . .
C36 C 0.6096(7) -0.0205(6) 0.4128(5) 0.047(2) Uani 1 1 d . . .
H36 H 0.5890 -0.0868 0.3961 0.056 Uiso 1 1 calc R . .
C37 C 0.6862(7) 0.0198(6) 0.4864(6) 0.049(2) Uani 1 1 d . C .
C38 C 0.7146(7) 0.1160(6) 0.5104(5) 0.045(2) Uani 1 1 d . . .
H38 H 0.7668 0.1443 0.5615 0.054 Uiso 1 1 calc R . .
C39 C 0.6696(7) 0.1728(6) 0.4628(5) 0.0394(19) Uani 1 1 d . . .
C40 C 0.4772(7) -0.0195(6) 0.2811(5) 0.049(2) Uani 1 1 d . . .
H40 H 0.4326 0.0233 0.2613 0.059 Uiso 1 1 calc R . .
C41 C 0.5340(8) -0.0380(7) 0.2216(6) 0.060(3) Uani 1 1 d . . .
H41A H 0.5823 0.0212 0.2197 0.089 Uiso 1 1 calc R . .
H41B H 0.4799 -0.0653 0.1686 0.089 Uiso 1 1 calc R . .
H41C H 0.5762 -0.0818 0.2383 0.089 Uiso 1 1 calc R . .
C42 C 0.4006(8) -0.1100(7) 0.2844(6) 0.064(3) Uani 1 1 d . . .
H42A H 0.3638 -0.0967 0.3222 0.097 Uiso 1 1 calc R . .
H42B H 0.4417 -0.1544 0.3019 0.097 Uiso 1 1 calc R . .
H42C H 0.3469 -0.1375 0.2314 0.097 Uiso 1 1 calc R . .
C43 C 0.7393(8) -0.0408(7) 0.5413(6) 0.058(3) Uani 1 1 d . . .
H43 H 0.8185 -0.0215 0.5495 0.070 Uiso 0.477(15) 1 calc PR C 9
H43A H 0.7915 0.0038 0.5907 0.070 Uiso 0.523(15) 1 d PR C 10
C44 C 0.7278(16) -0.0274(14) 0.6151(12) 0.054(6) Uiso 0.477(15) 1 d P C 9
H44A H 0.7586 -0.0701 0.6463 0.081 Uiso 0.477(15) 1 calc PR C 9
H44B H 0.6508 -0.0401 0.6088 0.081 Uiso 0.477(15) 1 calc PR C 9
H44C H 0.7657 0.0377 0.6429 0.081 Uiso 0.477(15) 1 calc PR C 9
C45 C 0.6942(17) -0.1496(14) 0.5030(12) 0.059(6) Uiso 0.477(15) 1 d P C 9
H45A H 0.7400 -0.1836 0.5344 0.089 Uiso 0.477(15) 1 calc PR C 9
H45B H 0.6948 -0.1593 0.4482 0.089 Uiso 0.477(15) 1 calc PR C 9
H45C H 0.6201 -0.1732 0.5028 0.089 Uiso 0.477(15) 1 calc PR C 9
C44A C 0.6579(17) -0.0998(14) 0.5646(13) 0.070(6) Uiso 0.523(15) 1 d P C 10
H44D H 0.6913 -0.1361 0.6019 0.105 Uiso 0.523(15) 1 calc PR C 10
H44E H 0.6030 -0.1429 0.5173 0.105 Uiso 0.523(15) 1 calc PR C 10
H44F H 0.6237 -0.0608 0.5905 0.105 Uiso 0.523(15) 1 calc PR C 10
C45A C 0.800(2) -0.0893(18) 0.5043(16) 0.098(9) Uiso 0.523(15) 1 d P C 10
H45D H 0.8465 -0.1149 0.5443 0.147 Uiso 0.523(15) 1 calc PR C 10
H45E H 0.8447 -0.0450 0.4829 0.147 Uiso 0.523(15) 1 calc PR C 10
H45F H 0.7495 -0.1406 0.4610 0.147 Uiso 0.523(15) 1 calc PR C 10
C46 C 0.7026(6) 0.2783(6) 0.4939(5) 0.0398(19) Uani 1 1 d . . .
H46 H 0.6845 0.3088 0.4466 0.048 Uiso 1 1 calc R . .
C47 C 0.8239(7) 0.3205(6) 0.5397(5) 0.053(2) Uani 1 1 d . . .
H47A H 0.8652 0.3055 0.5058 0.079 Uiso 1 1 calc R . .
H47B H 0.8438 0.2942 0.5879 0.079 Uiso 1 1 calc R . .
H47C H 0.8401 0.3888 0.5547 0.079 Uiso 1 1 calc R . .
C48 C 0.6373(7) 0.3019(6) 0.5447(5) 0.050(2) Uani 1 1 d . . .
H48A H 0.6585 0.3700 0.5636 0.075 Uiso 1 1 calc R . .
H48B H 0.6508 0.2708 0.5905 0.075 Uiso 1 1 calc R . .
H48C H 0.5602 0.2802 0.5129 0.075 Uiso 1 1 calc R . .
C49 C 0.2546(6) 0.1044(5) 0.1954(5) 0.0360(18) Uani 1 1 d . . .
C50 C 0.1723(7) 0.0165(6) 0.1814(5) 0.045(2) Uani 1 1 d . . .
H50 H 0.1191 0.0129 0.2065 0.054 Uiso 1 1 calc R . .
C51 C 0.1706(7) -0.0589(6) 0.1338(6) 0.052(2) Uani 1 1 d . . .
H51 H 0.1159 -0.1160 0.1246 0.062 Uiso 1 1 calc R . .
C52 C 0.2516(6) -0.0546(6) 0.0956(5) 0.046(2) Uani 1 1 d . . .
C53 C 0.6915(9) 0.1516(13) 0.1220(8) 0.089(5) Uani 0.753(17) 1 d PDU D 3
H53A H 0.6853 0.0969 0.1476 0.134 Uiso 0.753(17) 1 calc PR D 3
H53B H 0.6989 0.2074 0.1599 0.134 Uiso 0.753(17) 1 calc PR D 3
H53C H 0.7553 0.1611 0.1051 0.134 Uiso 0.753(17) 1 calc PR D 3
C54 C 0.6177(16) 0.2419(8) 0.0141(11) 0.080(5) Uani 0.753(17) 1 d PDU D 3
H54A H 0.5629 0.2471 -0.0341 0.120 Uiso 0.753(17) 1 calc PR D 3
H54B H 0.6864 0.2479 0.0045 0.120 Uiso 0.753(17) 1 calc PR D 3
H54C H 0.6273 0.2919 0.0582 0.120 Uiso 0.753(17) 1 calc PR D 3
C53A C 0.687(3) 0.221(3) 0.105(2) 0.090(6) Uani 0.247(17) 1 d PDU D 4
H53D H 0.7203 0.1970 0.1517 0.134 Uiso 0.247(17) 1 calc PR D 4
H53E H 0.6626 0.2746 0.1214 0.134 Uiso 0.247(17) 1 calc PR D 4
H53F H 0.7396 0.2413 0.0783 0.134 Uiso 0.247(17) 1 calc PR D 4
C54A C 0.555(5) 0.209(3) -0.028(3) 0.080(6) Uani 0.247(17) 1 d PDU D 4
H54D H 0.4916 0.1771 -0.0752 0.120 Uiso 0.247(17) 1 calc PR D 4
H54E H 0.6188 0.2282 -0.0437 0.120 Uiso 0.247(17) 1 calc PR D 4
H54F H 0.5422 0.2646 -0.0018 0.120 Uiso 0.247(17) 1 calc PR D 4
N1 N 0.3259(5) 0.1132(4) 0.1574(3) 0.0313(14) Uani 1 1 d . . .
N2 N 0.3196(5) 0.0333(5) 0.1082(4) 0.0414(16) Uani 1 1 d . . .
H2 H 0.3649 0.0395 0.0813 0.050 Uiso 1 1 calc R . .
O1 O 0.2879(4) 0.3523(3) 0.1854(3) 0.0281(11) Uani 1 1 d . . .
O2 O 0.3438(4) 0.2901(3) 0.0928(3) 0.0290(11) Uani 1 1 d . . .
O3 O 0.5162(4) 0.4239(3) 0.3029(3) 0.0299(11) Uani 1 1 d . . .
O4 O 0.5737(4) 0.3716(3) 0.2073(3) 0.0305(11) Uani 1 1 d . . .
O5 O 0.4845(4) 0.2359(4) 0.3565(3) 0.0378(13) Uani 1 1 d . . .
O6 O 0.5525(4) 0.1857(3) 0.2658(3) 0.0314(11) Uani 1 1 d . . .
O7 O 0.2618(4) 0.1763(4) 0.2467(3) 0.0391(13) Uani 1 1 d . . .
O8 O 0.2602(5) -0.1217(4) 0.0524(4) 0.0594(18) Uani 1 1 d . . .
O9 O 0.4881(5) 0.1371(4) 0.0735(4) 0.0585(17) Uani 1 1 d . D .
S1 S 0.5754(2) 0.13243(17) 0.03865(15) 0.0548(6) Uani 1 1 d D . .
S2 S 0.2360(4) 0.3393(3) 0.3904(3) 0.0553(13) Uani 0.50 1 d PDU E 1
O10 O 0.3447(7) 0.3768(8) 0.3815(6) 0.041(3) Uiso 0.50 1 d PD E 1
C55 C 0.1615(15) 0.420(2) 0.3515(17) 0.112(9) Uiso 0.50 1 d PD E 1
H55A H 0.1432 0.4094 0.2934 0.168 Uiso 0.50 1 calc PR E 1
H55B H 0.2060 0.4844 0.3751 0.168 Uiso 0.50 1 calc PR E 1
H55C H 0.0950 0.4085 0.3649 0.168 Uiso 0.50 1 calc PR E 1
C56 C 0.2789(19) 0.3558(17) 0.5034(10) 0.079(5) Uiso 0.50 1 d PDU E 1
H56A H 0.3121 0.3066 0.5209 0.119 Uiso 0.50 1 calc PR E 1
H56B H 0.2154 0.3517 0.5200 0.119 Uiso 0.50 1 calc PR E 1
H56C H 0.3314 0.4175 0.5276 0.119 Uiso 0.50 1 calc PR E 1
S2A S 0.3101(5) 0.4264(4) 0.4227(4) 0.047(2) Uani 0.347(7) 1 d PDU E 2
O10A O 0.3020(10) 0.3397(7) 0.3668(7) 0.065(4) Uiso 0.50 1 d PD E 2
C55A C 0.4439(12) 0.4707(11) 0.4843(10) 0.082(7) Uiso 0.50 1 d PD . 2
H55D H 0.4682 0.4187 0.5017 0.124 Uiso 0.50 1 d PR . 2
H55E H 0.4520 0.5158 0.5298 0.124 Uiso 0.50 1 d PR . 2
H55F H 0.4862 0.4996 0.4543 0.124 Uiso 0.50 1 d PR . 2
C56A C 0.2438(16) 0.3908(12) 0.4881(10) 0.067(5) Uiso 0.50 1 d PDU E 2
H56D H 0.1659 0.3664 0.4591 0.101 Uiso 0.50 1 calc PR E 2
H56E H 0.2573 0.4445 0.5303 0.101 Uiso 0.50 1 calc PR E 2
H56F H 0.2707 0.3415 0.5118 0.101 Uiso 0.50 1 calc PR E 2
S3 S -0.0643(3) 0.1848(3) 0.3313(2) 0.0979(11) Uiso 1 1 d D . .
O11 O -0.0075(9) 0.2577(8) 0.4033(7) 0.139(4) Uiso 1 1 d . F .
C57 C 0.064(3) 0.178(6) 0.326(4) 0.12(3) Uiso 0.28(4) 1 d PD F 15
H57A H 0.1145 0.2414 0.3408 0.183 Uiso 0.28(4) 1 calc PR F 15
H57B H 0.0559 0.1492 0.2722 0.183 Uiso 0.28(4) 1 calc PR F 15
H57C H 0.0934 0.1398 0.3637 0.183 Uiso 0.28(4) 1 calc PR F 15
C58 C -0.125(4) 0.089(2) 0.370(3) 0.056(13) Uiso 0.28(4) 1 d PD F 15
H58A H -0.0686 0.0738 0.4111 0.084 Uiso 0.28(4) 1 calc PR F 15
H58B H -0.1635 0.0343 0.3269 0.084 Uiso 0.28(4) 1 calc PR F 15
H58C H -0.1762 0.1073 0.3935 0.084 Uiso 0.28(4) 1 calc PR F 15
C57A C 0.019(2) 0.1127(19) 0.3152(14) 0.113(10) Uiso 0.72(4) 1 d PD F 16
H57D H 0.0799 0.1501 0.3024 0.169 Uiso 0.72(4) 1 calc PR F 16
H57E H -0.0234 0.0599 0.2708 0.169 Uiso 0.72(4) 1 calc PR F 16
H57F H 0.0473 0.0888 0.3636 0.169 Uiso 0.72(4) 1 calc PR F 16
C58A C -0.165(2) 0.0956(14) 0.3482(18) 0.115(9) Uiso 0.72(4) 1 d PD F 16
H58D H -0.1303 0.0656 0.3905 0.172 Uiso 0.72(4) 1 calc PR F 16
H58E H -0.2045 0.0484 0.2991 0.172 Uiso 0.72(4) 1 calc PR F 16
H58F H -0.2159 0.1240 0.3644 0.172 Uiso 0.72(4) 1 calc PR F 16
S4 S 0.2380(4) 0.0630(3) 0.9050(3) 0.088(2) Uani 0.710(10) 1 d PDU G 11
S4A S 0.1874(14) 0.1025(10) 0.8535(9) 0.121(6) Uani 0.290(10) 1 d PDU G 12
O12 O 0.1666(12) 0.0136(11) 0.8201(9) 0.179(5) Uiso 1 1 d D . .
C59 C 0.3157(17) 0.1763(15) 0.8991(13) 0.182(9) Uiso 1 1 d . . .
H59A H 0.3728 0.1685 0.8778 0.273 Uiso 0.710(10) 1 calc PR G 11
H59B H 0.3484 0.2162 0.9524 0.273 Uiso 0.710(10) 1 calc PR G 11
H59C H 0.2681 0.2058 0.8638 0.273 Uiso 0.710(10) 1 calc PR G 11
H59D H 0.3504 0.1795 0.8582 0.273 Uiso 0.290(10) 1 d PR G 12
H59E H 0.3527 0.1461 0.9403 0.273 Uiso 0.290(10) 1 d PR G 12
H59F H 0.3200 0.2399 0.9232 0.273 Uiso 0.290(10) 1 d PR G 12
C60 C 0.1493(11) 0.1104(9) 0.9452(8) 0.097(4) Uiso 1 1 d . . .
H60A H 0.0966 0.0591 0.9542 0.146 Uiso 0.710(10) 1 calc PR G 11
H60B H 0.1111 0.1437 0.9074 0.146 Uiso 0.710(10) 1 calc PR G 11
H60C H 0.1919 0.1542 0.9958 0.146 Uiso 0.710(10) 1 calc PR G 11
H60D H 0.0757 0.0692 0.9315 0.146 Uiso 0.290(10) 1 d PR G 12
H60E H 0.1525 0.1739 0.9687 0.146 Uiso 0.290(10) 1 d PR G 12
H60F H 0.1999 0.0865 0.9837 0.146 Uiso 0.290(10) 1 d PR G 12
Mo1 Mo 0.39141(5) 0.29693(5) 0.27042(4) 0.03065(19) Uani 1 1 d . . .
Mo2 Mo 0.45023(5) 0.24410(4) 0.18312(4) 0.02958(19) Uani 1 1 d . E .
S2B S 0.3449(9) 0.3640(9) 0.4566(6) 0.063(6) Uiso 0.153(7) 1 d PDU E 13

loop_
_atom_site_aniso_label
_atom_site_aniso_U_11
_atom_site_aniso_U_22
_atom_site_aniso_U_33
_atom_site_aniso_U_23
_atom_site_aniso_U_13
_atom_site_aniso_U_12
C1 0.033(4) 0.030(4) 0.028(4) 0.007(3) 0.012(3) 0.013(3)
C2 0.032(4) 0.033(4) 0.025(4) 0.004(3) 0.004(3) 0.016(3)
C3 0.045(5) 0.040(4) 0.030(4) 0.008(3) 0.006(4) 0.018(4)
C4 0.064(6) 0.055(5) 0.032(5) 0.014(4) 0.004(4) 0.033(5)
C5 0.053(6) 0.060(6) 0.045(6) -0.003(5) -0.003(4) 0.034(5)
C6 0.035(5) 0.056(5) 0.054(6) 0.001(4) 0.006(4) 0.025(4)
C7 0.039(5) 0.039(4) 0.040(5) 0.002(4) 0.009(4) 0.018(4)
C8 0.068(3) 0.069(3) 0.066(3) 0.018(2) 0.024(2) 0.018(2)
C14 0.075(5) 0.074(5) 0.080(5) 0.028(4) 0.043(4) 0.023(4)
C15 0.080(5) 0.074(5) 0.084(6) 0.030(5) 0.030(5) 0.018(4)
C16 0.091(6) 0.087(5) 0.090(6) 0.024(5) 0.048(5) 0.023(4)
C17 0.030(4) 0.039(4) 0.025(4) 0.008(3) 0.006(3) 0.020(3)
C18 0.055(5) 0.039(4) 0.036(5) 0.006(4) 0.025(4) 0.021(4)
C19 0.039(5) 0.050(5) 0.037(5) 0.000(4) 0.013(4) 0.007(4)
C20 0.057(6) 0.068(7) 0.061(7) -0.003(5) 0.029(5) -0.001(5)
C21 0.107(10) 0.040(6) 0.078(8) 0.000(5) 0.054(7) 0.002(6)
C22 0.112(10) 0.042(6) 0.079(8) 0.011(5) 0.063(7) 0.027(6)
C23 0.086(7) 0.044(5) 0.044(5) 0.011(4) 0.043(5) 0.031(5)
C24 0.062(4) 0.080(4) 0.052(4) 0.023(4) 0.023(3) 0.039(4)
C25 0.076(5) 0.088(5) 0.062(5) 0.023(4) 0.023(4) 0.046(4)
C26 0.067(5) 0.084(5) 0.054(4) 0.022(4) 0.017(4) 0.028(4)
C27 0.159(10) 0.087(6) 0.154(10) 0.008(7) 0.062(8) -0.036(6)
C28 0.160(11) 0.090(7) 0.157(11) 0.011(7) 0.063(8) -0.039(7)
C29 0.162(10) 0.089(7) 0.158(11) 0.007(7) 0.051(8) -0.033(7)
C30 0.104(5) 0.079(5) 0.075(5) 0.040(4) 0.062(4) 0.068(4)
C31 0.102(6) 0.080(5) 0.077(5) 0.035(4) 0.063(4) 0.065(4)
C32 0.113(6) 0.086(5) 0.081(5) 0.045(4) 0.058(5) 0.066(5)
C33 0.035(4) 0.044(4) 0.033(4) 0.009(3) 0.013(3) 0.020(4)
C34 0.046(5) 0.046(5) 0.038(5) 0.017(4) 0.023(4) 0.029(4)
C35 0.050(5) 0.047(5) 0.048(5) 0.020(4) 0.021(4) 0.030(4)
C36 0.051(5) 0.047(5) 0.051(6) 0.020(4) 0.018(4) 0.025(4)
C37 0.054(6) 0.052(5) 0.056(6) 0.024(4) 0.026(5) 0.029(4)
C38 0.041(5) 0.059(5) 0.042(5) 0.021(4) 0.014(4) 0.022(4)
C39 0.049(5) 0.053(5) 0.036(5) 0.022(4) 0.024(4) 0.032(4)
C40 0.058(6) 0.051(5) 0.047(5) 0.015(4) 0.016(4) 0.030(4)
C41 0.078(7) 0.053(6) 0.055(6) 0.010(5) 0.026(5) 0.027(5)
C42 0.053(6) 0.063(6) 0.079(7) 0.021(5) 0.019(5) 0.020(5)
C43 0.060(6) 0.059(6) 0.064(7) 0.033(5) 0.017(5) 0.029(5)
C46 0.045(5) 0.050(5) 0.033(4) 0.014(4) 0.012(4) 0.028(4)
C47 0.049(6) 0.059(6) 0.052(6) 0.013(5) 0.013(4) 0.024(5)
C48 0.057(6) 0.058(5) 0.049(5) 0.013(4) 0.021(4) 0.034(5)
C49 0.043(5) 0.040(4) 0.034(4) 0.014(4) 0.015(4) 0.023(4)
C50 0.043(5) 0.048(5) 0.052(5) 0.017(4) 0.019(4) 0.019(4)
C51 0.047(5) 0.044(5) 0.073(7) 0.011(5) 0.031(5) 0.015(4)
C52 0.033(5) 0.052(5) 0.056(6) 0.008(4) 0.018(4) 0.017(4)
C53 0.077(10) 0.125(15) 0.100(12) 0.062(11) 0.046(9) 0.052(10)
C54 0.111(16) 0.069(10) 0.085(13) 0.013(9) 0.058(12) 0.041(10)
C53A 0.078(11) 0.124(15) 0.101(12) 0.061(11) 0.046(10) 0.053(11)
C54A 0.112(17) 0.069(11) 0.085(14) 0.013(10) 0.059(12) 0.041(10)
N1 0.035(4) 0.032(3) 0.031(3) 0.006(3) 0.010(3) 0.020(3)
N2 0.036(4) 0.046(4) 0.047(4) 0.004(3) 0.020(3) 0.016(3)
O1 0.032(3) 0.031(3) 0.029(3) 0.008(2) 0.014(2) 0.017(2)
O2 0.032(3) 0.038(3) 0.025(3) 0.007(2) 0.013(2) 0.018(2)
O3 0.035(3) 0.039(3) 0.022(3) 0.005(2) 0.009(2) 0.021(2)
O4 0.031(3) 0.041(3) 0.026(3) 0.004(2) 0.011(2) 0.020(2)
O5 0.047(3) 0.049(3) 0.031(3) 0.012(2) 0.018(3) 0.029(3)
O6 0.037(3) 0.040(3) 0.025(3) 0.007(2) 0.012(2) 0.023(2)
O7 0.046(3) 0.047(3) 0.039(3) 0.018(3) 0.020(3) 0.028(3)
O8 0.050(4) 0.050(4) 0.076(5) -0.012(3) 0.027(3) 0.013(3)
O9 0.064(4) 0.069(4) 0.059(4) 0.002(3) 0.042(3) 0.026(3)
S1 0.0618(15) 0.0558(14) 0.0671(16) 0.0112(12) 0.0415(13) 0.0292(12)
S2 0.058(3) 0.045(3) 0.070(3) -0.005(2) 0.040(3) 0.012(2)
S2A 0.057(4) 0.040(4) 0.049(4) 0.001(3) 0.019(3) 0.028(3)
S4 0.115(4) 0.084(3) 0.067(3) -0.001(2) 0.032(3) 0.039(3)
S4A 0.151(13) 0.108(11) 0.087(10) 0.012(8) 0.001(9) 0.059(9)
Mo1 0.0372(4) 0.0403(4) 0.0251(4) 0.0092(3) 0.0143(3) 0.0244(3)
Mo2 0.0337(4) 0.0380(4) 0.0248(4) 0.0068(3) 0.0124(3) 0.0211(3)

loop_
_atom_type_symbol
_atom_type_description
_atom_type_scat_dispersion_real
_atom_type_scat_dispersion_imag
_atom_type_scat_source
C C 0.0033 0.0016 'International Tables Vol C Tables 4.2.6.8 and 6.1.1.4'
H H 0.0000 0.0000 'International Tables Vol C Tables 4.2.6.8 and 6.1.1.4'
N N 0.0061 0.0033 'International Tables Vol C Tables 4.2.6.8 and 6.1.1.4'
O O 0.0106 0.0060 'International Tables Vol C Tables 4.2.6.8 and 6.1.1.4'
S S 0.1246 0.1234 'International Tables Vol C Tables 4.2.6.8 and 6.1.1.4'
Mo Mo -1.6832 0.6857 'International Tables Vol C Tables 4.2.6.8 and 6.1.1.4'

loop_
_geom_angle_atom_site_label_1
_geom_angle_atom_site_label_2
_geom_angle_atom_site_label_3
_geom_angle
_geom_angle_site_symmetry_1
O2 C1 O1 121.9(6) .
O2 C1 C2 118.2(6) .
O1 C1 C2 119.7(6) .
C3 C2 C7 120.4(7) .
C3 C2 C1 121.3(7) .
C7 C2 C1 118.2(7) .
C2 C3 C4 118.0(8) .
C2 C3 C8 122.0(7) .
C4 C3 C8 120.0(8) .
C5 C4 C3 122.8(9) .
C4 C5 C6 118.2(8) .
C4 C5 C11 129.6(11) .
C6 C5 C11 112.1(10) .
C4 C5 C11A 106.2(12) .
C6 C5 C11A 135.6(12) .
C5 C6 C7 122.1(9) .
C6 C7 C2 118.4(8) .
C6 C7 C14 118.5(8) .
C2 C7 C14 123.1(8) .
C10A C8 C9 137.7(16) .
C10A C8 C3 109.6(13) .
C9 C8 C3 112.0(11) .
C10A C8 C10 53.1(12) .
C9 C8 C10 113.0(13) .
C3 C8 C10 114.9(11) .
C10A C8 C9A 111.2(15) .
C9 C8 C9A 58.2(12) .
C3 C8 C9A 113.2(12) .
C10 C8 C9A 60.8(12) .
C12 C11 C13 106.8(14) .
C12 C11 C5 110.9(12) .
C13 C11 C5 107.6(13) .
C12A C11A C13A 101.2(19) .
C12A C11A C5 103.4(17) .
C13A C11A C5 101.9(17) .
C15 C14 C16 110.7(9) .
C15 C14 C7 114.6(9) .
C16 C14 C7 110.5(9) .
O4 C17 O3 121.5(7) .
O4 C17 C18 121.1(6) .
O3 C17 C18 117.4(6) .
C23 C18 C19 120.2(8) .
C23 C18 C17 120.0(8) .
C19 C18 C17 119.8(7) .
C20 C19 C18 117.7(8) .
C20 C19 C24 120.0(9) .
C18 C19 C24 122.3(8) .
C19 C20 C21 122.5(10) .
C22 C21 C20 118.2(9) .
C22 C21 C27 121.4(13) .
C20 C21 C27 120.3(14) .
C23 C22 C21 122.0(10) .
C22 C23 C18 119.4(10) .
C22 C23 C30 119.4(9) .
C18 C23 C30 121.1(8) .
C25 C24 C26 111.3(8) .
C25 C24 C19 112.5(8) .
C26 C24 C19 112.8(8) .
C28 C27 C29 116.5(17) .
C28 C27 C21 118.5(15) .
C29 C27 C21 111.4(13) .
C31 C30 C23 111.4(9) .
C31 C30 C32 109.3(7) .
C23 C30 C32 113.3(9) .
O6 C33 O5 123.1(7) .
O6 C33 C34 118.5(6) .
O5 C33 C34 118.3(7) .
C39 C34 C35 119.7(7) .
C39 C34 C33 120.7(7) .
C35 C34 C33 119.6(7) .
C36 C35 C34 118.6(8) .
C36 C35 C40 118.3(7) .
C34 C35 C40 123.1(7) .
C37 C36 C35 122.3(8) .
C36 C37 C38 118.4(8) .
C36 C37 C43 121.0(8) .
C38 C37 C43 120.6(8) .
C37 C38 C39 122.3(8) .
C38 C39 C34 118.7(8) .
C38 C39 C46 119.6(7) .
C34 C39 C46 121.7(7) .
C42 C40 C41 110.5(8) .
C42 C40 C35 113.8(8) .
C41 C40 C35 109.7(7) .
C44 C43 C44A 54.7(11) .
C44 C43 C45A 136.0(15) .
C44A C43 C45A 115.6(15) .
C44 C43 C37 112.6(11) .
C44A C43 C37 108.7(11) .
C45A C43 C37 110.9(13) .
C44 C43 C45 108.7(13) .
C44A C43 C45 60.3(11) .
C45A C43 C45 58.4(12) .
C37 C43 C45 112.6(10) .
C48 C46 C39 110.4(7) .
C48 C46 C47 110.4(7) .
C39 C46 C47 113.8(7) .
O7 C49 N1 118.1(7) .
O7 C49 C50 120.8(7) .
N1 C49 C50 121.1(7) .
C51 C50 C49 120.5(8) .
C50 C51 C52 120.4(8) .
O8 C52 N2 120.4(7) .
O8 C52 C51 125.7(8) .
N2 C52 C51 113.8(7) .
C49 N1 N2 115.7(6) .
C49 N1 Mo2 119.8(5) .
N2 N1 Mo2 124.3(5) .
C52 N2 N1 128.1(7) .
C1 O1 Mo1 117.1(4) .
C1 O2 Mo2 116.9(4) .
C17 O3 Mo1 118.1(4) .
C17 O4 Mo2 117.3(5) .
C33 O5 Mo1 116.9(5) .
C33 O6 Mo2 116.2(4) .
C49 O7 Mo1 118.2(5) .
O9 S1 C53 104.1(6) .
O9 S1 C54 106.9(6) .
C53 S1 C54 94.6(9) .
O9 S1 C54A 99.9(18) .
C53 S1 C54A 125(2) .
O9 S1 C53A 102.4(16) .
C54 S1 C53A 58.7(17) .
C54A S1 C53A 90(2) .
O10 S2 C55 103.8(9) .
O10 S2 C56 99.6(8) .
C55 S2 C56 112.8(12) .
S2 O10 Mo1 120.2(6) .
O10A S2A C56A 107.6(5) .
O10A S2A C55A 107.5(5) .
C56A S2A C55A 102.9(10) .
S2A O10A Mo1 137.2(7) .
C55A C55A S2A 160(2) 2_666
O11 S3 C58A 110.2(10) .
O11 S3 C57 89(2) .
C58A S3 C57 127(2) .
O11 S3 C58 101.9(15) .
C57 S3 C58 111(3) .
O11 S3 C57A 111.2(10) .
C58A S3 C57A 97.3(11) .
C58 S3 C57A 84.4(16) .
O12 S4 C60 104.0(8) .
O12 S4 C59 107.1(9) .
C60 S4 C59 94.0(8) .
O12 S4A C59 123.6(15) .
O12 S4A C60 110.1(13) .
C59 S4A C60 94.9(10) .
S4A O12 S4 52.2(8) .
O7 Mo1 O3 174.31(18) .
O7 Mo1 Mo2 94.69(14) .
O3 Mo1 Mo2 91.00(12) .
O7 Mo1 O5 87.7(2) .
O3 Mo1 O5 92.26(19) .
Mo2 Mo1 O5 91.24(13) .
O7 Mo1 O1 88.60(19) .
O3 Mo1 O1 91.24(18) .
Mo2 Mo1 O1 90.90(12) .
O5 Mo1 O1 175.87(19) .
O7 Mo1 O10A 77.7(3) .
O3 Mo1 O10A 96.6(3) .
Mo2 Mo1 O10A 172.4(2) .
O5 Mo1 O10A 89.0(3) .
O1 Mo1 O10A 88.4(3) .
O7 Mo1 O10 92.7(3) .
O3 Mo1 O10 81.6(3) .
Mo2 Mo1 O10 172.4(2) .
O5 Mo1 O10 87.3(3) .
O1 Mo1 O10 91.0(3) .
Mo1 Mo2 O2 91.89(12) .
Mo1 Mo2 O4 91.90(12) .
O2 Mo2 O4 91.42(18) .
Mo1 Mo2 O6 91.98(12) .
O2 Mo2 O6 174.51(18) .
O4 Mo2 O6 92.35(19) .
Mo1 Mo2 N1 89.03(16) .
O2 Mo2 N1 88.8(2) .
O4 Mo2 N1 179.0(2) .
O6 Mo2 N1 87.4(2) .

loop_
_geom_bond_atom_site_label_1
_geom_bond_atom_site_label_2
_geom_bond_distance
_geom_bond_site_symmetry_2
C1 O2 1.268(8) .
C1 O1 1.269(8) .
C1 C2 1.505(10) .
C2 C3 1.391(10) .
C2 C7 1.420(11) .
C3 C4 1.398(11) .
C3 C8 1.529(13) .
C4 C5 1.377(13) .
C5 C6 1.377(13) .
C5 C11 1.545(18) .
C5 C11A 1.62(3) .
C6 C7 1.387(11) .
C7 C14 1.525(13) .
C8 C10A 1.36(2) .
C8 C9 1.48(2) .
C8 C10 1.53(2) .
C8 C9A 1.54(2) .
C11 C12 1.509(14) .
C11 C13 1.52(2) .
C11A C12A 1.509(14) .
C11A C13A 1.61(3) .
C14 C15 1.461(14) .
C14 C16 1.496(14) .
C17 O4 1.262(8) .
C17 O3 1.283(8) .
C17 C18 1.493(11) .
C18 C23 1.398(11) .
C18 C19 1.410(11) .
C19 C20 1.382(12) .
C19 C24 1.525(12) .
C20 C21 1.387(15) .
C21 C22 1.372(16) .
C21 C27 1.516(16) .
C22 C23 1.370(13) .
C23 C30 1.529(14) .
C24 C25 1.495(13) .
C24 C26 1.515(13) .
C27 C28 1.38(2) .
C27 C29 1.49(2) .
C30 C31 1.523(12) .
C30 C32 1.559(13) .
C33 O6 1.263(8) .
C33 O5 1.277(8) .
C33 C34 1.494(10) .
C34 C39 1.404(11) .
C34 C35 1.415(11) .
C35 C36 1.383(11) .
C35 C40 1.533(12) .
C36 C37 1.375(12) .
C37 C38 1.379(12) .
C37 C43 1.545(11) .
C38 C39 1.384(11) .
C39 C46 1.523(11) .
C40 C42 1.518(12) .
C40 C41 1.524(12) .
C43 C44 1.38(2) .
C43 C44A 1.44(2) .
C43 C45A 1.46(3) .
C43 C45 1.59(2) .
C46 C48 1.511(11) .
C46 C47 1.533(11) .
C49 O7 1.297(9) .
C49 N1 1.327(9) .
C49 C50 1.448(11) .
C50 C51 1.326(11) .
C51 C52 1.446(11) .
C52 O8 1.245(9) .
C52 N2 1.366(10) .
C53 S1 1.752(10) .
C54 S1 1.752(9) .
C53A S1 1.752(10) .
C54A S1 1.752(10) .
N1 N2 1.371(8) .
N1 Mo2 2.157(6) .
O1 Mo1 2.126(5) .
O2 Mo2 2.117(5) .
O3 Mo1 2.109(5) .
O4 Mo2 2.120(5) .
O5 Mo1 2.119(5) .
O6 Mo2 2.122(5) .
O7 Mo1 2.098(5) .
O9 S1 1.501(6) .
S2 O10 1.506(8) .
S2 C55 1.81(2) .
S2 C56 1.903(17) .
O10 Mo1 2.520(10) .
S2A O10A 1.505(8) .
S2A C56A 1.733(11) .
S2A C55A 1.734(11) .
O10A Mo1 2.492(10) .
C55A C55A 1.46(3) 2_666
S3 O11 1.463(12) .
S3 C58A 1.792(11) .
S3 C57 1.792(11) .
S3 C58 1.792(11) .
S3 C57A 1.793(11) .
S4 O12 1.526(15) .
S4 C60 1.804(13) .
S4 C59 1.80(2) .
S4A O12 1.322(16) .
S4A C59 1.72(2) .
S4A C60 1.86(2) .
Mo1 Mo2 2.1114(8) .
